data_4314819
loop_
_publ_author_name
'Henrik Braband'
'Sebastian Imstepf'
'Michael Felber'
'Bernhard Spingler'
'Roger Alberto'

_publ_section_title
;
 Triazacyclohexane (tach) Complexes of High-Valent Rhenium: Syntheses of
 [(R3tach)ReO3]+ (R = -CH3, -CH2C6H5) and Its Substitution Reactions
;
_journal_name_full 'Inorganic Chemistry'
_journal_page_first 1283
_journal_page_last 1285
_journal_paper_doi 10.1021/ic902114p
_journal_volume 49
_journal_year 2010
_chemical_formula_moiety '[ReO3(Bn3tach)][ReO4]'
_chemical_formula_sum 'C88 H113 N9 O25 Re6'
_chemical_formula_weight 2814.07
_chemical_name_common '[ReO3(Bn3tach)][ReO4]'
_chemical_name_systematic
; 
? 
;
_space_group_IT_number 14
_symmetry_cell_setting monoclinic
_symmetry_space_group_name_Hall '-P 2yn'
_symmetry_space_group_name_H-M 'P 1 21/n 1'
_atom_sites_solution_hydrogens geom
_atom_sites_solution_primary direct
_atom_sites_solution_secondary difmap
_audit_creation_method SHELXL-97
_cell_angle_alpha 90.00
_cell_angle_beta 117.178(3)
_cell_angle_gamma 90.00
_cell_formula_units_Z 4
_cell_length_a 19.6742(5)
_cell_length_b 27.0169(5)
_cell_length_c 20.3448(4)
_cell_measurement_reflns_used 16554
_cell_measurement_temperature 183(2)
_cell_measurement_theta_max 29.4348
_cell_measurement_theta_min 2.4638
_cell_volume 9620.0(4)
_computing_cell_refinement 'CrysAlis RED (Oxford, 2007)'
_computing_data_collection 'CrysAlis RED (Oxford, 2007)'
_computing_data_reduction 'CrysAlis RED (Oxford, 2007)'
_computing_molecular_graphics 'ORTEP-3 (Farrugia, 1997)'
_computing_publication_material 'SHELXL-97 (Sheldrick, 1997)'
_computing_structure_refinement 'SHELXL-97 (Sheldrick, 1997)'
_computing_structure_solution 'SIR-97 (Altomare, 1999)'
_diffrn_ambient_temperature 183(2)
_diffrn_detector_area_resol_mean 10.4498
_diffrn_measured_fraction_theta_full 0.982
_diffrn_measured_fraction_theta_max 0.982
_diffrn_measurement_device_type 'Xcalibur, Ruby'
_diffrn_radiation_monochromator graphite
_diffrn_radiation_source 'fine-focus sealed tube'
_diffrn_radiation_type MoK\a
_diffrn_radiation_wavelength 0.71073
_diffrn_reflns_av_R_equivalents 0.0998
_diffrn_reflns_av_sigmaI/netI 0.2155
_diffrn_reflns_limit_h_max 24
_diffrn_reflns_limit_h_min -25
_diffrn_reflns_limit_k_max 35
_diffrn_reflns_limit_k_min -35
_diffrn_reflns_limit_l_max 26
_diffrn_reflns_limit_l_min -26
_diffrn_reflns_number 104940
_diffrn_reflns_theta_full 27.48
_diffrn_reflns_theta_max 27.48
_diffrn_reflns_theta_min 2.47
_exptl_absorpt_coefficient_mu 7.595
_exptl_absorpt_correction_T_max 1.00000
_exptl_absorpt_correction_T_min 0.93431
_exptl_absorpt_correction_type multi-scan
_exptl_absorpt_process_details none
_exptl_crystal_colour colorless
_exptl_crystal_density_diffrn 1.943
_exptl_crystal_density_method 'not measured'
_exptl_crystal_description prism
_exptl_crystal_F_000 5416
_exptl_crystal_size_max 0.13
_exptl_crystal_size_mid 0.12
_exptl_crystal_size_min 0.08
_refine_diff_density_max 1.474
_refine_diff_density_min -1.146
_refine_diff_density_rms 0.134
_refine_ls_extinction_method none
_refine_ls_goodness_of_fit_ref 0.722
_refine_ls_hydrogen_treatment constrains
_refine_ls_matrix_type full
_refine_ls_number_parameters 1138
_refine_ls_number_reflns 21695
_refine_ls_number_restraints 191
_refine_ls_restrained_S_all 0.724
_refine_ls_R_factor_all 0.1422
_refine_ls_R_factor_gt 0.0398
_refine_ls_shift/su_max 0.002
_refine_ls_shift/su_mean 0.000
_refine_ls_structure_factor_coef Fsqd
_refine_ls_weighting_details 'calc w=1/[\s2^(Fo2^)+(0.0084P)2^+0.0000P] where P=(Fo2^+2Fc2^)/3'
_refine_ls_weighting_scheme calc
_refine_ls_wR_factor_gt 0.0415
_refine_ls_wR_factor_ref 0.0495
_reflns_number_gt 9395
_reflns_number_total 21695
_reflns_threshold_expression >2sigma(I)
_cod_data_source_file ic902114p_si_001_1.cif
_cod_data_source_block ssi_210909
_cod_depositor_comments
;
The following automatic conversions were performed:

'_symmetry_cell_setting' value 'Monoclinic' changed to 'monoclinic'
according to the built-in table from CIF Core dictionary named
'cif_core.dic' version 2.4.1 from 2010-06-29.

Automatic conversion script
Id: cif_fix_values 1646 2011-03-28 12:23:43Z adriana 
;
_cod_database_code 4314819

loop_
_symmetry_equiv_pos_as_xyz
'x, y, z'
'-x+1/2, y+1/2, -z+1/2'
'-x, -y, -z'
'x-1/2, -y-1/2, z-1/2'

loop_
_atom_site_label
_atom_site_type_symbol
_atom_site_fract_x
_atom_site_fract_y
_atom_site_fract_z
_atom_site_U_iso_or_equiv
_atom_site_adp_type
_atom_site_occupancy
_atom_site_symmetry_multiplicity
_atom_site_calc_flag
_atom_site_refinement_flags
_atom_site_disorder_assembly
_atom_site_disorder_group
Re1 Re 0.409447(17) -0.241757(13) -0.013544(15) 0.03106(9) Uani 1 1 d . . .
O10 O 0.4690(2) -0.23954(18) -0.0527(2) 0.0397(13) Uani 1 1 d . . .
O20 O 0.3534(3) -0.29231(18) -0.0472(2) 0.0409(14) Uani 1 1 d . . .
O30 O 0.3525(3) -0.19072(18) -0.0405(2) 0.0395(14) Uani 1 1 d . . .
N1 N 0.4928(3) -0.2879(2) 0.0811(3) 0.0262(15) Uani 1 1 d . . .
N2 N 0.4983(3) -0.2033(2) 0.0886(3) 0.0229(15) Uani 1 1 d . . .
N3 N 0.4011(3) -0.2447(2) 0.0945(2) 0.0227(14) Uani 1 1 d . . .
C1 C 0.5487(4) -0.2467(3) 0.1137(3) 0.0265(19) Uani 1 1 d . . .
H1A H 0.5756 -0.2487 0.1684 0.032 Uiso 1 1 calc R . .
H1B H 0.5866 -0.2463 0.0945 0.032 Uiso 1 1 calc R . .
C2 C 0.4510(4) -0.2017(3) 0.1276(3) 0.0278(19) Uani 1 1 d . . .
H2A H 0.4823 -0.2056 0.1816 0.033 Uiso 1 1 calc R . .
H2B H 0.4214 -0.1705 0.1174 0.033 Uiso 1 1 calc R . .
C3 C 0.4447(4) -0.2903(2) 0.1202(3) 0.0282(19) Uani 1 1 d . . .
H3A H 0.4111 -0.3197 0.1052 0.034 Uiso 1 1 calc R . .
H3B H 0.4762 -0.2903 0.1745 0.034 Uiso 1 1 calc R . .
C4 C 0.5270(4) -0.3355(3) 0.0732(4) 0.0394(17) Uani 1 1 d U . .
H4A H 0.5453 -0.3311 0.0356 0.047 Uiso 1 1 calc R . .
H4B H 0.4868 -0.3612 0.0550 0.047 Uiso 1 1 calc R . .
C5 C 0.3269(3) -0.2441(3) 0.0976(3) 0.0312(19) Uani 1 1 d . . .
H5A H 0.2973 -0.2739 0.0725 0.037 Uiso 1 1 calc R . .
H5B H 0.2971 -0.2148 0.0703 0.037 Uiso 1 1 calc R . .
C6 C 0.5389(4) -0.1561(3) 0.0897(3) 0.0298(19) Uani 1 1 d . . .
H6A H 0.5004 -0.1297 0.0658 0.036 Uiso 1 1 calc R . .
H6B H 0.5668 -0.1606 0.0602 0.036 Uiso 1 1 calc R . .
C11 C 0.5929(5) -0.3533(3) 0.1443(4) 0.0407(17) Uani 1 1 d U . .
C12 C 0.6661(5) -0.3421(3) 0.1571(4) 0.0495(18) Uani 1 1 d U . .
H12 H 0.6747 -0.3235 0.1219 0.059 Uiso 1 1 calc R . .
C13 C 0.7269(5) -0.3582(3) 0.2215(4) 0.0570(19) Uani 1 1 d U . .
H13 H 0.7776 -0.3504 0.2307 0.068 Uiso 1 1 calc R . .
C14 C 0.7154(5) -0.3850(3) 0.2719(5) 0.062(2) Uani 1 1 d U . .
H14 H 0.7579 -0.3949 0.3165 0.074 Uiso 1 1 calc R . .
C15 C 0.6441(5) -0.3976(3) 0.2593(4) 0.0527(18) Uani 1 1 d U . .
H15 H 0.6367 -0.4176 0.2939 0.063 Uiso 1 1 calc R . .
C16 C 0.5802(5) -0.3810(3) 0.1944(4) 0.0451(17) Uani 1 1 d U . .
H16 H 0.5297 -0.3889 0.1857 0.054 Uiso 1 1 calc R . .
C21 C 0.5946(4) -0.1394(3) 0.1665(4) 0.0287(19) Uani 1 1 d . . .
C22 C 0.6668(5) -0.1606(3) 0.2020(5) 0.046(2) Uani 1 1 d . . .
H22 H 0.6823 -0.1836 0.1761 0.056 Uiso 1 1 calc R . .
C23 C 0.7159(6) -0.1487(3) 0.2736(5) 0.064(3) Uani 1 1 d . . .
H23 H 0.7648 -0.1639 0.2970 0.077 Uiso 1 1 calc R . .
C24 C 0.6959(5) -0.1155(4) 0.3120(5) 0.070(3) Uani 1 1 d . . .
H24 H 0.7300 -0.1081 0.3620 0.084 Uiso 1 1 calc R . .
C25 C 0.6269(5) -0.0931(4) 0.2779(5) 0.063(3) Uani 1 1 d . . .
H25 H 0.6133 -0.0693 0.3042 0.076 Uiso 1 1 calc R . .
C26 C 0.5752(4) -0.1045(3) 0.2049(4) 0.046(2) Uani 1 1 d . . .
H26 H 0.5270 -0.0883 0.1818 0.055 Uiso 1 1 calc R . .
C31 C 0.3364(3) -0.2426(3) 0.1762(3) 0.0291(19) Uani 1 1 d . . .
C32 C 0.3504(4) -0.2850(3) 0.2182(4) 0.039(2) Uani 1 1 d . . .
H32 H 0.3553 -0.3158 0.1982 0.046 Uiso 1 1 calc R . .
C33 C 0.3574(4) -0.2834(3) 0.2895(4) 0.041(2) Uani 1 1 d . . .
H33 H 0.3686 -0.3127 0.3184 0.050 Uiso 1 1 calc R . .
C34 C 0.3482(4) -0.2397(4) 0.3179(4) 0.047(2) Uani 1 1 d . . .
H34 H 0.3521 -0.2386 0.3662 0.057 Uiso 1 1 calc R . .
C35 C 0.3332(4) -0.1979(3) 0.2769(4) 0.049(2) Uani 1 1 d . . .
H35 H 0.3256 -0.1676 0.2964 0.059 Uiso 1 1 calc R . .
C36 C 0.3290(4) -0.1985(3) 0.2077(4) 0.046(2) Uani 1 1 d . . .
H36 H 0.3209 -0.1685 0.1810 0.055 Uiso 1 1 calc R . .
Re2 Re 0.239074(18) 0.100401(12) 0.164830(16) 0.03498(9) Uani 1 1 d . . .
O40 O 0.1942(3) 0.05470(18) 0.1021(2) 0.0461(15) Uani 1 1 d . . .
O50 O 0.2213(3) 0.15477(18) 0.1184(2) 0.0436(14) Uani 1 1 d . . .
O60 O 0.2008(2) 0.10313(18) 0.2250(2) 0.0396(14) Uani 1 1 d . . .
N4 N 0.3487(3) 0.0916(2) 0.1559(3) 0.0291(15) Uani 1 1 d . . .
N5 N 0.3291(3) 0.0460(2) 0.2407(3) 0.0239(15) Uani 1 1 d . . .
N6 N 0.3501(3) 0.1294(2) 0.2546(3) 0.0300(16) Uani 1 1 d . . .
C41 C 0.3671(4) 0.0422(3) 0.1920(3) 0.0267(19) Uani 1 1 d . . .
H41A H 0.4229 0.0373 0.2210 0.032 Uiso 1 1 calc R . .
H41B H 0.3452 0.0151 0.1555 0.032 Uiso 1 1 calc R . .
C42 C 0.3704(4) 0.0827(3) 0.2995(3) 0.0296(19) Uani 1 1 d . . .
H42A H 0.4262 0.0766 0.3240 0.036 Uiso 1 1 calc R . .
H42B H 0.3516 0.0831 0.3371 0.036 Uiso 1 1 calc R . .
C43 C 0.3904(4) 0.1305(3) 0.2083(3) 0.0264(18) Uani 1 1 d . . .
H43A H 0.3848 0.1629 0.1836 0.032 Uiso 1 1 calc R . .
H43B H 0.4453 0.1224 0.2372 0.032 Uiso 1 1 calc R . .
C44 C 0.3109(4) -0.0017(3) 0.2655(4) 0.0309(19) Uani 1 1 d . . .
H44A H 0.2766 -0.0211 0.2215 0.037 Uiso 1 1 calc R . .
H44B H 0.2831 0.0052 0.2945 0.037 Uiso 1 1 calc R . .
C45 C 0.3585(4) 0.1754(3) 0.2998(4) 0.034(2) Uani 1 1 d . . .
H45A H 0.3214 0.1740 0.3201 0.041 Uiso 1 1 calc R . .
H45B H 0.3460 0.2047 0.2672 0.041 Uiso 1 1 calc R . .
C46 C 0.3513(4) 0.0939(3) 0.0829(3) 0.039(2) Uani 1 1 d . . .
H46A H 0.3340 0.1270 0.0606 0.046 Uiso 1 1 calc R . .
H46B H 0.3157 0.0690 0.0489 0.046 Uiso 1 1 calc R . .
C51 C 0.3801(4) -0.0319(3) 0.3113(4) 0.0279(19) Uani 1 1 d . . .
C52 C 0.4101(5) -0.0644(3) 0.2804(4) 0.044(2) Uani 1 1 d . . .
H52 H 0.3857 -0.0690 0.2284 0.052 Uiso 1 1 calc R . .
C53 C 0.4751(5) -0.0905(3) 0.3233(5) 0.054(2) Uani 1 1 d . . .
H53 H 0.4946 -0.1131 0.3002 0.065 Uiso 1 1 calc R . .
C54 C 0.5124(5) -0.0850(4) 0.3978(5) 0.067(3) Uani 1 1 d . . .
H54 H 0.5585 -0.1023 0.4269 0.081 Uiso 1 1 calc R . .
C55 C 0.4808(5) -0.0532(3) 0.4301(5) 0.060(3) Uani 1 1 d . . .
H55 H 0.5048 -0.0491 0.4823 0.072 Uiso 1 1 calc R . .
C56 C 0.4151(5) -0.0275(3) 0.3873(4) 0.044(2) Uani 1 1 d . . .
H56 H 0.3934 -0.0065 0.4101 0.053 Uiso 1 1 calc R . .
C61 C 0.4380(4) 0.1813(3) 0.3626(4) 0.031(2) Uani 1 1 d . . .
C62 C 0.4529(5) 0.1685(3) 0.4337(4) 0.048(2) Uani 1 1 d . . .
H62 H 0.4124 0.1575 0.4433 0.057 Uiso 1 1 calc R . .
C63 C 0.5263(5) 0.1715(3) 0.4912(4) 0.045(2) Uani 1 1 d . . .
H63 H 0.5361 0.1628 0.5399 0.054 Uiso 1 1 calc R . .
C64 C 0.5844(5) 0.1870(3) 0.4775(4) 0.046(2) Uani 1 1 d . . .
H64 H 0.6349 0.1884 0.5168 0.056 Uiso 1 1 calc R . .
C65 C 0.5708(5) 0.2007(3) 0.4073(5) 0.057(3) Uani 1 1 d . . .
H65 H 0.6112 0.2116 0.3976 0.068 Uiso 1 1 calc R . .
C66 C 0.4961(5) 0.1979(3) 0.3510(4) 0.047(2) Uani 1 1 d . . .
H66 H 0.4857 0.2082 0.3027 0.056 Uiso 1 1 calc R . .
C71 C 0.4316(4) 0.0843(3) 0.0919(4) 0.037(2) Uani 1 1 d . . .
C72 C 0.4545(5) 0.0360(3) 0.0874(4) 0.048(2) Uani 1 1 d . . .
H72 H 0.4206 0.0092 0.0806 0.057 Uiso 1 1 calc R . .
C73 C 0.5257(5) 0.0267(3) 0.0926(4) 0.050(2) Uani 1 1 d . . .
H73 H 0.5412 -0.0064 0.0909 0.059 Uiso 1 1 calc R . .
C74 C 0.5746(5) 0.0657(4) 0.1002(4) 0.048(2) Uani 1 1 d . . .
H74 H 0.6230 0.0599 0.1019 0.058 Uiso 1 1 calc R . .
C75 C 0.5517(5) 0.1130(4) 0.1054(4) 0.049(2) Uani 1 1 d . . .
H75 H 0.5853 0.1399 0.1124 0.059 Uiso 1 1 calc R . .
C76 C 0.4808(5) 0.1218(3) 0.1006(4) 0.039(2) Uani 1 1 d . . .
H76 H 0.4659 0.1549 0.1034 0.047 Uiso 1 1 calc R . .
Re3 Re -0.186196(18) 0.085893(14) -0.333350(17) 0.04047(9) Uani 1 1 d . . .
O70 O -0.2345(3) 0.03378(18) -0.3785(2) 0.0407(14) Uani 1 1 d . . .
O80 O -0.2141(3) 0.10076(18) -0.2695(3) 0.0523(15) Uani 1 1 d . . .
O90 O -0.2104(3) 0.13318(19) -0.3962(3) 0.0608(17) Uani 1 1 d . . .
N7 N -0.0908(3) 0.0395(2) -0.2492(3) 0.0306(16) Uani 1 1 d . . .
N8 N -0.0694(3) 0.1200(2) -0.2673(3) 0.0414(17) Uani 1 1 d . . .
N9 N -0.0866(3) 0.0636(2) -0.3546(3) 0.0275(15) Uani 1 1 d . . .
C81 C -0.0431(4) 0.0822(3) -0.2069(4) 0.041(2) Uani 1 1 d . . .
H81A H 0.0121 0.0751 -0.1868 0.049 Uiso 1 1 calc R . .
H81B H -0.0546 0.0923 -0.1662 0.049 Uiso 1 1 calc R . .
C82 C -0.0410(4) 0.1077(3) -0.3207(4) 0.044(2) Uani 1 1 d . . .
H82A H -0.0515 0.1345 -0.3572 0.053 Uiso 1 1 calc R . .
H82B H 0.0143 0.1002 -0.2959 0.053 Uiso 1 1 calc R . .
C83 C -0.0611(4) 0.0221(3) -0.3003(4) 0.036(2) Uani 1 1 d . . .
H83A H -0.0844 -0.0097 -0.3239 0.044 Uiso 1 1 calc R . .
H83B H -0.0048 0.0188 -0.2751 0.044 Uiso 1 1 calc R . .
C84 C -0.1042(4) 0.0006(3) -0.2050(4) 0.034(2) Uani 1 1 d . . .
H84A H -0.1227 0.0166 -0.1724 0.041 Uiso 1 1 calc R . .
H84B H -0.1454 -0.0215 -0.2392 0.041 Uiso 1 1 calc R . .
C85 C -0.0578(5) 0.1724(3) -0.2435(5) 0.064(3) Uani 1 1 d . . .
H85A H -0.0666 0.1766 -0.1996 0.076 Uiso 1 1 calc R . .
H85B H -0.0944 0.1937 -0.2836 0.076 Uiso 1 1 calc R . .
C86 C -0.0882(4) 0.0505(3) -0.4257(4) 0.042(2) Uani 1 1 d . . .
H86A H -0.1134 0.0777 -0.4613 0.051 Uiso 1 1 calc R . .
H86B H -0.1199 0.0204 -0.4452 0.051 Uiso 1 1 calc R . .
C91 C -0.0370(4) -0.0301(3) -0.1590(4) 0.037(2) Uani 1 1 d . . .
C92 C -0.0283(5) -0.0755(4) -0.1864(5) 0.058(3) Uani 1 1 d . . .
H92 H -0.0658 -0.0856 -0.2339 0.070 Uiso 1 1 calc R . .
C93 C 0.0333(7) -0.1066(4) -0.1465(7) 0.090(4) Uani 1 1 d . . .
H93 H 0.0386 -0.1376 -0.1656 0.108 Uiso 1 1 calc R . .
C94 C 0.0854(7) -0.0905(6) -0.0795(8) 0.107(6) Uani 1 1 d . . .
H94 H 0.1278 -0.1113 -0.0512 0.129 Uiso 1 1 calc R . .
C95 C 0.0803(7) -0.0451(6) -0.0494(7) 0.111(5) Uani 1 1 d . . .
H95 H 0.1184 -0.0348 -0.0023 0.133 Uiso 1 1 calc R . .
C96 C 0.0173(5) -0.0155(4) -0.0910(5) 0.067(3) Uani 1 1 d . . .
H96 H 0.0120 0.0155 -0.0717 0.080 Uiso 1 1 calc R . .
C101 C 0.0289(9) 0.1879(4) -0.2235(5) 0.120(5) Uani 1 1 d . . .
C102 C 0.0867(6) 0.1765(5) -0.1517(6) 0.117(3) Uani 1 1 d U . .
H102 H 0.0779 0.1586 -0.1162 0.140 Uiso 1 1 calc R . .
C103 C 0.1640(6) 0.1963(5) -0.1381(6) 0.120(3) Uani 1 1 d U . .
H103 H 0.2067 0.1884 -0.0923 0.144 Uiso 1 1 calc R . .
C104 C 0.1767(6) 0.2243(4) -0.1860(6) 0.108(2) Uani 1 1 d U . .
H104 H 0.2266 0.2366 -0.1726 0.129 Uiso 1 1 calc R . .
C105 C 0.1204(6) 0.2346(5) -0.2513(6) 0.109(2) Uani 1 1 d U . .
H105 H 0.1297 0.2546 -0.2848 0.131 Uiso 1 1 calc R . .
C106 C 0.0511(6) 0.2176(5) -0.2708(6) 0.114(3) Uani 1 1 d U . .
H106 H 0.0126 0.2252 -0.3192 0.137 Uiso 1 1 calc R . .
C111 C -0.0117(4) 0.0413(3) -0.4215(4) 0.035(2) Uani 1 1 d . . .
C112 C 0.0220(5) -0.0045(3) -0.4067(4) 0.040(2) Uani 1 1 d . . .
H112 H -0.0041 -0.0320 -0.3997 0.048 Uiso 1 1 calc R . .
C113 C 0.0923(5) -0.0107(3) -0.4020(4) 0.042(2) Uani 1 1 d . . .
H113 H 0.1140 -0.0429 -0.3932 0.051 Uiso 1 1 calc R . .
C114 C 0.1336(5) 0.0280(3) -0.4097(4) 0.047(2) Uani 1 1 d . . .
H114 H 0.1832 0.0228 -0.4054 0.056 Uiso 1 1 calc R . .
C115 C 0.1007(4) 0.0748(3) -0.4240(4) 0.045(2) Uani 1 1 d . . .
H115 H 0.1275 0.1022 -0.4303 0.054 Uiso 1 1 calc R . .
C116 C 0.0298(4) 0.0811(3) -0.4288(3) 0.041(2) Uani 1 1 d . . .
H116 H 0.0080 0.1133 -0.4373 0.049 Uiso 1 1 calc R . .
Re10 Re 0.658122(18) -0.259627(13) -0.034478(17) 0.03988(9) Uani 1 1 d . . .
O91 O 0.7510(3) -0.2729(2) -0.0027(3) 0.083(2) Uani 1 1 d . . .
O92 O 0.6081(3) -0.31281(19) -0.0393(3) 0.0519(15) Uani 1 1 d . . .
O93 O 0.6501(3) -0.21880(18) 0.0256(3) 0.0525(16) Uani 1 1 d . . .
O94 O 0.6238(3) -0.2336(2) -0.1197(3) 0.0709(19) Uani 1 1 d . . .
Re11 Re 0.300568(18) -0.080944(13) 0.026831(17) 0.03862(9) Uani 1 1 d . . .
O95 O 0.3552(3) -0.4172(3) 0.1205(3) 0.087(2) Uani 1 1 d . . .
O96 O 0.2458(3) -0.4476(2) -0.0181(3) 0.082(2) Uani 1 1 d . . .
O97 O 0.2017(3) -0.4234(2) 0.0873(3) 0.086(2) Uani 1 1 d . . .
O98 O 0.2521(4) -0.3516(2) 0.0264(4) 0.118(3) Uani 1 1 d . . .
Re12 Re 0.263885(19) -0.410238(13) 0.054898(16) 0.03737(9) Uani 1 1 d . . .
O99 O 0.2605(3) -0.1331(2) 0.0391(3) 0.0634(17) Uani 1 1 d . . .
O100 O 0.3976(3) -0.0865(2) 0.0717(3) 0.0811(19) Uani 1 1 d . . .
O101 O 0.2703(3) -0.0709(2) -0.0650(2) 0.0621(17) Uani 1 1 d . . .
O102 O 0.2744(3) -0.0318(2) 0.0615(3) 0.083(2) Uani 1 1 d . . .
O121 O 0.5700(3) -0.2587(3) 0.2906(3) 0.074(2) Uani 1 1 d . . .
C122 C 0.6475(5) -0.2690(4) 0.3302(4) 0.066(3) Uani 1 1 d . . .
H12A H 0.6768 -0.2504 0.3096 0.079 Uiso 1 1 calc R . .
H12B H 0.6570 -0.3048 0.3282 0.079 Uiso 1 1 calc R . .
C123 C 0.6709(4) -0.2533(4) 0.4081(4) 0.076(3) Uani 1 1 d . . .
H12C H 0.7204 -0.2356 0.4291 0.091 Uiso 1 1 calc R . .
H12D H 0.6751 -0.2822 0.4397 0.091 Uiso 1 1 calc R . .
C124 C 0.6077(5) -0.2196(4) 0.4015(5) 0.093(4) Uani 1 1 d . . .
H12E H 0.5939 -0.2258 0.4419 0.112 Uiso 1 1 calc R . .
H12F H 0.6232 -0.1845 0.4036 0.112 Uiso 1 1 calc R . .
C125 C 0.5474(6) -0.2302(5) 0.3342(5) 0.119(5) Uani 1 1 d . . .
H12G H 0.5245 -0.1990 0.3081 0.143 Uiso 1 1 calc R . .
H12H H 0.5078 -0.2483 0.3418 0.143 Uiso 1 1 calc R . .
O131 O 0.5526(3) 0.0631(2) 0.3287(4) 0.076(2) Uani 1 1 d . . .
C132 C 0.6052(7) 0.0692(6) 0.3038(6) 0.159(7) Uani 1 1 d . . .
H13A H 0.6028 0.1034 0.2855 0.190 Uiso 1 1 calc R . .
H13B H 0.5947 0.0460 0.2625 0.190 Uiso 1 1 calc R . .
C133 C 0.6797(7) 0.0596(6) 0.3634(8) 0.160(7) Uani 1 1 d . . .
H13C H 0.6963 0.0255 0.3604 0.192 Uiso 1 1 calc R . .
H13D H 0.7176 0.0831 0.3619 0.192 Uiso 1 1 calc R . .
C134 C 0.6723(6) 0.0661(4) 0.4278(5) 0.100(4) Uani 1 1 d . . .
H13E H 0.6847 0.1005 0.4462 0.120 Uiso 1 1 calc R . .
H13F H 0.7063 0.0431 0.4671 0.120 Uiso 1 1 calc R . .
C135 C 0.5924(6) 0.0548(4) 0.4053(6) 0.092(4) Uani 1 1 d . . .
H13G H 0.5866 0.0199 0.4168 0.111 Uiso 1 1 calc R . .
H13H H 0.5723 0.0765 0.4316 0.111 Uiso 1 1 calc R . .
O141 O 0.1310(3) 0.0535(2) -0.1773(3) 0.0637(18) Uani 1 1 d . . .
C142 C 0.1651(5) 0.0579(4) -0.2242(4) 0.071(3) Uani 1 1 d . . .
H14A H 0.1651 0.0929 -0.2386 0.085 Uiso 1 1 calc R . .
H14B H 0.1369 0.0380 -0.2696 0.085 Uiso 1 1 calc R . .
C143 C 0.2451(5) 0.0393(3) -0.1818(4) 0.054(2) Uani 1 1 d . . .
H14C H 0.2475 0.0029 -0.1854 0.064 Uiso 1 1 calc R . .
H14D H 0.2796 0.0547 -0.1993 0.064 Uiso 1 1 calc R . .
C144 C 0.2644(5) 0.0550(3) -0.1058(4) 0.058(3) Uani 1 1 d . . .
H14E H 0.2819 0.0898 -0.0971 0.069 Uiso 1 1 calc R . .
H14F H 0.3045 0.0336 -0.0689 0.069 Uiso 1 1 calc R . .
C145 C 0.1884(5) 0.0489(4) -0.1027(5) 0.080(3) Uani 1 1 d . . .
H14G H 0.1857 0.0161 -0.0824 0.096 Uiso 1 1 calc R . .
H14H H 0.1824 0.0750 -0.0715 0.096 Uiso 1 1 calc R . .
C201 C -0.1202(7) 0.1598(6) -0.1014(8) 0.277(13) Uani 1 1 d D . .
H20A H -0.1336 0.1727 -0.1513 0.332 Uiso 1 1 calc R . .
H20B H -0.1654 0.1433 -0.1019 0.332 Uiso 1 1 calc R . .
C202 C -0.0927(7) 0.1965(5) -0.0490(6) 0.132(5) Uiso 1 1 d D . .
H20C H -0.1171 0.1939 -0.0160 0.158 Uiso 1 1 calc R . .
H20D H -0.1062 0.2292 -0.0737 0.158 Uiso 1 1 calc R . .
C203 C -0.0098(7) 0.1930(5) -0.0051(7) 0.150(5) Uiso 1 1 d D . .
H20E H 0.0149 0.2180 -0.0228 0.180 Uiso 1 1 calc R . .
H20F H 0.0043 0.2006 0.0472 0.180 Uiso 1 1 calc R . .
C204 C 0.0173(8) 0.1461(5) -0.0096(7) 0.171(6) Uiso 1 1 d D . .
H20G H 0.0310 0.1267 0.0360 0.205 Uiso 1 1 calc R . .
H20H H 0.0619 0.1479 -0.0197 0.205 Uiso 1 1 calc R . .
O205 O -0.0514(5) 0.1251(4) -0.0739(4) 0.155(4) Uani 1 1 d D . .

loop_
_atom_site_aniso_label
_atom_site_aniso_U_11
_atom_site_aniso_U_22
_atom_site_aniso_U_33
_atom_site_aniso_U_23
_atom_site_aniso_U_13
_atom_site_aniso_U_12
Re1 0.02817(19) 0.0382(2) 0.02114(16) -0.00262(18) 0.00639(15) -0.00251(18)
O10 0.035(3) 0.059(4) 0.025(3) -0.002(3) 0.014(2) 0.000(3)
O20 0.046(4) 0.041(4) 0.028(3) -0.010(3) 0.010(3) -0.014(3)
O30 0.030(3) 0.053(4) 0.030(3) 0.012(3) 0.010(3) 0.003(3)
N1 0.027(4) 0.021(4) 0.027(4) -0.008(3) 0.010(3) -0.012(3)
N2 0.022(4) 0.025(4) 0.017(3) -0.003(3) 0.005(3) 0.000(3)
N3 0.022(3) 0.017(4) 0.020(3) 0.002(3) 0.003(3) 0.002(3)
C1 0.023(4) 0.041(5) 0.021(4) 0.001(4) 0.014(4) 0.008(4)
C2 0.021(5) 0.032(5) 0.028(4) -0.006(4) 0.009(4) -0.006(4)
C3 0.038(5) 0.022(5) 0.024(4) 0.002(4) 0.013(4) 0.004(4)
C4 0.054(4) 0.030(4) 0.037(3) -0.006(3) 0.023(3) 0.014(3)
C5 0.011(4) 0.047(5) 0.026(4) -0.005(4) 0.000(3) -0.004(4)
C6 0.032(5) 0.027(5) 0.025(4) 0.001(4) 0.009(4) -0.005(4)
C11 0.047(4) 0.035(4) 0.045(3) 0.002(3) 0.025(3) 0.021(3)
C12 0.056(4) 0.045(4) 0.051(4) 0.006(3) 0.027(3) 0.021(3)
C13 0.057(4) 0.053(4) 0.058(4) 0.003(3) 0.023(3) 0.019(3)
C14 0.064(4) 0.055(4) 0.051(4) 0.009(3) 0.014(4) 0.028(4)
C15 0.064(4) 0.045(4) 0.049(3) 0.006(3) 0.027(3) 0.018(4)
C16 0.054(4) 0.038(4) 0.048(4) -0.003(3) 0.027(3) 0.016(3)
C21 0.020(5) 0.028(5) 0.038(5) 0.003(4) 0.013(4) -0.007(4)
C22 0.042(6) 0.030(6) 0.051(6) -0.018(5) 0.007(5) -0.017(5)
C23 0.056(7) 0.042(7) 0.074(8) 0.002(6) 0.012(6) -0.010(6)
C24 0.036(7) 0.101(10) 0.041(6) 0.004(6) -0.009(5) -0.041(6)
C25 0.056(7) 0.100(8) 0.048(6) -0.055(6) 0.037(5) -0.039(7)
C26 0.027(5) 0.055(6) 0.061(6) -0.016(5) 0.024(5) -0.011(5)
C31 0.008(4) 0.041(6) 0.024(4) 0.004(5) -0.004(3) 0.000(4)
C32 0.033(5) 0.035(6) 0.046(5) -0.002(5) 0.016(5) -0.015(4)
C33 0.051(6) 0.041(6) 0.032(5) 0.001(5) 0.020(5) -0.019(5)
C34 0.058(6) 0.049(6) 0.041(5) -0.012(6) 0.028(5) -0.007(6)
C35 0.063(7) 0.045(7) 0.054(6) -0.005(5) 0.038(6) 0.013(5)
C36 0.052(6) 0.039(6) 0.045(6) 0.002(5) 0.021(5) 0.002(5)
Re2 0.02335(19) 0.0383(2) 0.0419(2) 0.00057(19) 0.01372(17) 0.00230(18)
O40 0.023(3) 0.049(4) 0.052(3) -0.012(3) 0.005(3) 0.005(3)
O50 0.029(3) 0.050(4) 0.048(3) 0.014(3) 0.014(3) 0.013(3)
O60 0.022(3) 0.048(4) 0.049(3) 0.007(3) 0.017(3) 0.008(3)
N4 0.022(4) 0.032(4) 0.025(3) -0.003(4) 0.004(3) -0.003(3)
N5 0.027(4) 0.017(4) 0.029(4) -0.004(3) 0.014(3) -0.004(3)
N6 0.024(4) 0.034(4) 0.031(4) 0.001(3) 0.012(3) 0.001(3)
C41 0.015(4) 0.029(5) 0.030(4) -0.004(4) 0.005(4) 0.004(4)
C42 0.029(5) 0.042(6) 0.028(4) -0.011(5) 0.022(4) -0.003(4)
C43 0.015(4) 0.028(5) 0.028(4) -0.009(4) 0.003(4) -0.005(4)
C44 0.030(5) 0.028(5) 0.038(5) 0.006(4) 0.019(4) -0.004(4)
C45 0.043(6) 0.029(5) 0.039(5) -0.010(4) 0.026(5) -0.008(4)
C46 0.029(5) 0.059(6) 0.016(4) 0.019(4) 0.000(4) 0.004(4)
C51 0.020(5) 0.026(5) 0.042(5) -0.001(4) 0.017(4) 0.000(4)
C52 0.057(6) 0.031(6) 0.051(6) 0.004(5) 0.032(5) 0.004(5)
C53 0.061(7) 0.041(6) 0.080(7) 0.007(6) 0.051(6) 0.017(6)
C54 0.033(6) 0.073(8) 0.076(7) 0.027(7) 0.008(6) 0.021(6)
C55 0.070(8) 0.055(7) 0.050(6) 0.022(6) 0.024(6) 0.004(6)
C56 0.053(6) 0.045(6) 0.033(5) 0.007(5) 0.019(5) 0.016(5)
C61 0.038(5) 0.032(5) 0.033(5) -0.019(4) 0.025(5) -0.020(4)
C62 0.056(7) 0.061(6) 0.044(5) -0.030(5) 0.038(5) -0.038(5)
C63 0.053(6) 0.059(6) 0.026(5) -0.016(4) 0.021(5) -0.032(5)
C64 0.047(6) 0.042(6) 0.051(6) -0.007(5) 0.023(5) -0.008(5)
C65 0.063(7) 0.044(6) 0.068(7) -0.009(5) 0.034(6) -0.031(5)
C66 0.061(7) 0.038(6) 0.035(5) 0.001(5) 0.016(5) -0.009(5)
C71 0.035(5) 0.048(6) 0.027(4) -0.008(5) 0.013(4) -0.016(5)
C72 0.045(6) 0.055(7) 0.046(5) -0.017(5) 0.023(5) -0.022(5)
C73 0.041(6) 0.055(7) 0.058(6) -0.006(5) 0.027(5) 0.003(5)
C74 0.030(5) 0.078(8) 0.047(5) 0.009(6) 0.026(5) 0.010(6)
C75 0.044(6) 0.069(8) 0.042(5) 0.015(5) 0.026(5) -0.007(5)
C76 0.046(6) 0.044(6) 0.026(5) 0.009(4) 0.014(5) 0.017(5)
Re3 0.0252(2) 0.0382(2) 0.0481(2) 0.0080(2) 0.00808(17) 0.00028(19)
O70 0.026(3) 0.037(4) 0.044(3) -0.007(3) 0.003(3) -0.019(3)
O80 0.029(3) 0.043(4) 0.065(3) -0.008(3) 0.005(3) 0.006(3)
O90 0.038(4) 0.045(4) 0.073(4) 0.043(3) 0.003(3) 0.004(3)
N7 0.023(4) 0.026(4) 0.031(4) 0.001(3) 0.002(3) -0.002(3)
N8 0.035(4) 0.020(4) 0.050(4) 0.002(4) 0.002(4) -0.009(3)
N9 0.022(4) 0.028(4) 0.027(4) 0.006(3) 0.007(3) -0.007(3)
C81 0.030(5) 0.043(6) 0.044(5) -0.003(5) 0.012(4) -0.004(5)
C82 0.038(5) 0.035(6) 0.050(5) 0.010(5) 0.013(5) -0.012(5)
C83 0.029(5) 0.037(5) 0.045(5) 0.004(5) 0.019(4) 0.001(4)
C84 0.038(5) 0.029(5) 0.039(5) 0.004(4) 0.021(5) -0.003(4)
C85 0.028(6) 0.054(7) 0.082(7) 0.013(6) 0.002(5) -0.021(5)
C86 0.026(5) 0.060(6) 0.028(5) 0.008(4) 0.001(4) -0.016(4)
C91 0.024(5) 0.052(7) 0.038(5) 0.019(5) 0.016(5) -0.001(5)
C92 0.035(6) 0.064(8) 0.079(7) 0.029(6) 0.028(6) 0.008(6)
C93 0.058(8) 0.065(9) 0.153(12) 0.052(9) 0.053(8) 0.020(7)
C94 0.032(8) 0.119(13) 0.144(14) 0.084(12) 0.018(8) -0.015(9)
C95 0.053(9) 0.136(13) 0.089(9) 0.068(11) -0.016(7) -0.050(10)
C96 0.044(7) 0.084(9) 0.050(6) 0.030(6) 0.002(6) -0.022(6)
C101 0.215(15) 0.055(8) 0.040(7) -0.023(6) 0.014(9) 0.015(9)
C102 0.063(4) 0.163(6) 0.099(5) -0.041(5) 0.014(4) 0.012(5)
C103 0.060(4) 0.162(6) 0.104(5) -0.047(5) 0.007(4) 0.017(5)
C104 0.056(4) 0.165(6) 0.091(5) -0.046(5) 0.024(4) 0.018(5)
C105 0.052(4) 0.166(6) 0.096(5) -0.043(5) 0.022(4) 0.015(5)
C106 0.064(4) 0.161(6) 0.094(5) -0.043(5) 0.014(4) 0.009(5)
C111 0.025(5) 0.057(7) 0.019(4) 0.006(5) 0.007(4) -0.010(5)
C112 0.043(6) 0.047(6) 0.032(5) 0.012(5) 0.020(5) -0.005(5)
C113 0.048(6) 0.039(6) 0.042(5) 0.021(4) 0.023(5) 0.007(5)
C114 0.041(6) 0.062(7) 0.035(5) 0.008(5) 0.016(5) -0.008(5)
C115 0.034(6) 0.050(7) 0.043(5) 0.013(5) 0.011(5) -0.007(5)
C116 0.025(5) 0.056(6) 0.032(5) 0.016(5) 0.005(4) -0.003(5)
Re10 0.0288(2) 0.0451(2) 0.0456(2) -0.0090(2) 0.01692(18) 0.00012(19)
O91 0.035(4) 0.094(5) 0.120(5) -0.056(4) 0.035(4) -0.007(4)
O92 0.062(4) 0.047(4) 0.055(3) 0.002(3) 0.033(3) -0.010(3)
O93 0.047(4) 0.054(4) 0.059(3) -0.031(3) 0.026(3) 0.006(3)
O94 0.093(5) 0.061(5) 0.061(4) 0.001(4) 0.037(4) -0.026(4)
Re11 0.0264(2) 0.0354(2) 0.03993(19) -0.00688(19) 0.00292(17) 0.00568(18)
O95 0.049(4) 0.106(6) 0.081(4) 0.017(4) 0.006(4) 0.020(4)
O96 0.104(5) 0.104(5) 0.063(4) -0.045(4) 0.060(4) -0.026(4)
O97 0.090(5) 0.115(6) 0.078(4) -0.008(4) 0.060(4) 0.004(5)
O98 0.129(7) 0.056(5) 0.119(6) 0.036(5) 0.012(5) 0.010(5)
Re12 0.0452(2) 0.0326(2) 0.03374(18) 0.00369(19) 0.01755(18) 0.00159(19)
O99 0.058(4) 0.056(4) 0.085(4) 0.033(4) 0.040(4) 0.015(3)
O100 0.020(3) 0.061(5) 0.123(5) -0.017(4) -0.002(3) 0.014(3)
O101 0.063(4) 0.078(5) 0.046(3) 0.025(3) 0.026(3) 0.020(3)
O102 0.051(4) 0.093(5) 0.073(4) -0.051(4) 0.002(3) 0.022(4)
O121 0.044(4) 0.115(6) 0.037(3) -0.015(4) -0.003(3) 0.026(4)
C122 0.059(7) 0.078(8) 0.068(7) -0.005(6) 0.036(6) -0.006(6)
C123 0.042(6) 0.133(10) 0.031(5) 0.020(6) -0.003(5) 0.016(7)
C124 0.059(8) 0.129(11) 0.081(8) -0.044(8) 0.023(7) 0.011(7)
C125 0.076(9) 0.198(14) 0.053(7) -0.026(8) 0.003(7) 0.082(9)
O131 0.040(4) 0.109(6) 0.065(5) -0.001(4) 0.013(4) -0.001(4)
C132 0.071(9) 0.33(2) 0.065(8) 0.052(10) 0.028(8) 0.097(12)
C133 0.059(10) 0.28(2) 0.145(12) 0.126(13) 0.047(10) 0.028(10)
C134 0.069(9) 0.104(10) 0.064(8) 0.005(7) -0.025(7) 0.017(7)
C135 0.073(9) 0.132(11) 0.087(9) 0.037(8) 0.049(8) 0.011(8)
O141 0.027(4) 0.103(5) 0.050(4) 0.025(4) 0.009(3) 0.003(3)
C142 0.048(7) 0.123(10) 0.033(5) -0.011(6) 0.010(5) 0.004(6)
C143 0.042(6) 0.052(6) 0.059(6) -0.003(5) 0.017(5) -0.008(5)
C144 0.060(7) 0.069(7) 0.038(5) 0.003(5) 0.017(5) 0.001(5)
C145 0.048(7) 0.140(10) 0.049(6) 0.028(7) 0.019(6) 0.012(7)
C201 0.059(10) 0.40(3) 0.29(2) -0.25(2) 0.004(12) 0.055(14)
O205 0.128(8) 0.226(11) 0.090(6) -0.038(6) 0.032(6) -0.021(8)

loop_
_atom_type_symbol
_atom_type_description
_atom_type_scat_dispersion_real
_atom_type_scat_dispersion_imag
_atom_type_scat_source
C C 0.0033 0.0016 'International Tables Vol C Tables 4.2.6.8 and 6.1.1.4'
N N 0.0061 0.0033 'International Tables Vol C Tables 4.2.6.8 and 6.1.1.4'
O O 0.0106 0.0060 'International Tables Vol C Tables 4.2.6.8 and 6.1.1.4'
Re Re -1.0185 7.2310 'International Tables Vol C Tables 4.2.6.8 and 6.1.1.4'
H H 0.0000 0.0000 'International Tables Vol C Tables 4.2.6.8 and 6.1.1.4'

loop_
_geom_angle_atom_site_label_1
_geom_angle_atom_site_label_2
_geom_angle_atom_site_label_3
_geom_angle
_geom_angle_site_symmetry_1
_geom_angle_site_symmetry_3
_geom_angle_publ_flag
O20 Re1 O10 107.6(2) . . ?
O20 Re1 O30 108.2(2) . . ?
O10 Re1 O30 108.4(2) . . ?
O20 Re1 N1 89.1(2) . . ?
O10 Re1 N1 91.8(2) . . ?
O30 Re1 N1 147.08(19) . . ?
O20 Re1 N2 145.95(19) . . ?
O10 Re1 N2 90.28(19) . . ?
O30 Re1 N2 92.5(2) . . ?
N1 Re1 N2 60.89(19) . . ?
O20 Re1 N3 92.37(19) . . ?
O10 Re1 N3 145.66(18) . . ?
O30 Re1 N3 90.67(19) . . ?
N1 Re1 N3 60.07(18) . . ?
N2 Re1 N3 59.80(18) . . ?
C3 N1 C1 108.3(5) . . ?
C3 N1 C4 116.6(5) . . ?
C1 N1 C4 114.5(5) . . ?
C3 N1 Re1 95.1(4) . . ?
C1 N1 Re1 93.9(4) . . ?
C4 N1 Re1 124.9(4) . . ?
C1 N2 C2 109.1(5) . . ?
C1 N2 C6 113.9(5) . . ?
C2 N2 C6 115.3(5) . . ?
C1 N2 Re1 94.0(4) . . ?
C2 N2 Re1 95.4(4) . . ?
C6 N2 Re1 125.9(4) . . ?
C3 N3 C2 110.1(5) . . ?
C3 N3 C5 115.0(5) . . ?
C2 N3 C5 115.8(5) . . ?
C3 N3 Re1 94.9(3) . . ?
C2 N3 Re1 95.0(3) . . ?
C5 N3 Re1 123.0(3) . . ?
N2 C1 N1 101.4(5) . . ?
N3 C2 N2 100.6(5) . . ?
N3 C3 N1 100.7(5) . . ?
N1 C4 C11 113.7(5) . . ?
N3 C5 C31 113.1(5) . . ?
N2 C6 C21 113.5(5) . . ?
C12 C11 C16 120.6(8) . . ?
C12 C11 C4 118.4(7) . . ?
C16 C11 C4 121.1(7) . . ?
C11 C12 C13 119.2(8) . . ?
C14 C13 C12 121.0(9) . . ?
C15 C14 C13 120.7(9) . . ?
C14 C15 C16 120.0(8) . . ?
C11 C16 C15 118.6(8) . . ?
C26 C21 C22 117.9(7) . . ?
C26 C21 C6 122.0(7) . . ?
C22 C21 C6 120.1(7) . . ?
C23 C22 C21 120.9(8) . . ?
C24 C23 C22 121.1(9) . . ?
C25 C24 C23 119.1(9) . . ?
C24 C25 C26 121.3(8) . . ?
C21 C26 C25 119.6(8) . . ?
C32 C31 C36 117.3(6) . . ?
C32 C31 C5 121.4(7) . . ?
C36 C31 C5 121.2(7) . . ?
C31 C32 C33 120.9(7) . . ?
C34 C33 C32 120.0(7) . . ?
C35 C34 C33 119.7(7) . . ?
C34 C35 C36 121.1(8) . . ?
C35 C36 C31 120.9(8) . . ?
O50 Re2 O40 107.9(2) . . ?
O50 Re2 O60 108.4(2) . . ?
O40 Re2 O60 108.7(2) . . ?
O50 Re2 N6 91.5(2) . . ?
O40 Re2 N6 147.0(2) . . ?
O60 Re2 N6 89.2(2) . . ?
O50 Re2 N4 90.4(2) . . ?
O40 Re2 N4 92.9(2) . . ?
O60 Re2 N4 144.39(19) . . ?
N6 Re2 N4 59.59(18) . . ?
O50 Re2 N5 146.8(2) . . ?
O40 Re2 N5 91.0(2) . . ?
O60 Re2 N5 90.17(19) . . ?
N6 Re2 N5 60.60(19) . . ?
N4 Re2 N5 60.73(18) . . ?
C43 N4 C41 111.0(5) . . ?
C43 N4 C46 115.5(5) . . ?
C41 N4 C46 114.4(5) . . ?
C43 N4 Re2 96.0(4) . . ?
C41 N4 Re2 94.7(3) . . ?
C46 N4 Re2 122.5(4) . . ?
C42 N5 C44 115.8(5) . . ?
C42 N5 C41 109.1(5) . . ?
C44 N5 C41 115.8(5) . . ?
C42 N5 Re2 95.0(4) . . ?
C44 N5 Re2 123.9(4) . . ?
C41 N5 Re2 93.8(4) . . ?
C43 N6 C42 109.4(5) . . ?
C43 N6 C45 115.5(5) . . ?
C42 N6 C45 113.3(5) . . ?
C43 N6 Re2 95.4(4) . . ?
C42 N6 Re2 95.2(4) . . ?
C45 N6 Re2 125.2(4) . . ?
N4 C41 N5 100.5(5) . . ?
N5 C42 N6 100.1(5) . . ?
N4 C43 N6 99.5(5) . . ?
N5 C44 C51 113.3(5) . . ?
N6 C45 C61 112.7(6) . . ?
N4 C46 C71 111.9(5) . . ?
C52 C51 C56 118.2(7) . . ?
C52 C51 C44 121.9(7) . . ?
C56 C51 C44 119.9(7) . . ?
C51 C52 C53 121.0(8) . . ?
C54 C53 C52 121.7(8) . . ?
C53 C54 C55 117.8(8) . . ?
C56 C55 C54 120.5(8) . . ?
C55 C56 C51 120.8(8) . . ?
C66 C61 C62 118.4(7) . . ?
C66 C61 C45 121.4(7) . . ?
C62 C61 C45 120.2(6) . . ?
C61 C62 C63 120.7(7) . . ?
C64 C63 C62 119.7(7) . . ?
C63 C64 C65 120.8(8) . . ?
C64 C65 C66 118.0(7) . . ?
C61 C66 C65 122.4(7) . . ?
C76 C71 C72 118.4(8) . . ?
C76 C71 C46 121.6(8) . . ?
C72 C71 C46 119.9(7) . . ?
C73 C72 C71 120.7(8) . . ?
C72 C73 C74 120.0(8) . . ?
C75 C74 C73 118.6(7) . . ?
C74 C75 C76 121.0(8) . . ?
C71 C76 C75 121.2(8) . . ?
O80 Re3 O70 108.4(2) . . ?
O80 Re3 O90 108.8(2) . . ?
O70 Re3 O90 108.4(2) . . ?
O80 Re3 N7 89.9(2) . . ?
O70 Re3 N7 90.9(2) . . ?
O90 Re3 N7 146.3(2) . . ?
O80 Re3 N8 92.6(2) . . ?
O70 Re3 N8 144.9(2) . . ?
O90 Re3 N8 90.0(2) . . ?
N7 Re3 N8 60.6(2) . . ?
O80 Re3 N9 145.9(2) . . ?
O70 Re3 N9 89.8(2) . . ?
O90 Re3 N9 91.5(2) . . ?
N7 Re3 N9 60.44(19) . . ?
N8 Re3 N9 59.4(2) . . ?
C84 N7 C83 115.9(5) . . ?
C84 N7 C81 116.1(5) . . ?
C83 N7 C81 107.7(5) . . ?
C84 N7 Re3 122.6(4) . . ?
C83 N7 Re3 95.8(4) . . ?
C81 N7 Re3 95.4(4) . . ?
C82 N8 C85 114.0(6) . . ?
C82 N8 C81 110.3(6) . . ?
C85 N8 C81 116.1(6) . . ?
C82 N8 Re3 95.4(4) . . ?
C85 N8 Re3 123.2(5) . . ?
C81 N8 Re3 94.9(4) . . ?
C82 N9 C86 113.1(5) . . ?
C82 N9 C83 109.7(5) . . ?
C86 N9 C83 113.3(6) . . ?
C82 N9 Re3 95.2(4) . . ?
C86 N9 Re3 128.0(4) . . ?
C83 N9 Re3 94.9(3) . . ?
N7 C81 N8 99.5(5) . . ?
N9 C82 N8 100.2(6) . . ?
N7 C83 N9 100.1(5) . . ?
C91 C84 N7 115.3(6) . . ?
N8 C85 C101 108.4(7) . . ?
N9 C86 C111 114.5(6) . . ?
C96 C91 C92 118.7(9) . . ?
C96 C91 C84 122.7(9) . . ?
C92 C91 C84 118.6(8) . . ?
C91 C92 C93 122.2(10) . . ?
C94 C93 C92 116.9(12) . . ?
C93 C94 C95 123.5(14) . . ?
C96 C95 C94 117.6(13) . . ?
C91 C96 C95 121.1(11) . . ?
C102 C101 C106 117.2(14) . . ?
C102 C101 C85 117.4(11) . . ?
C106 C101 C85 125.0(10) . . ?
C101 C102 C103 112.3(12) . . ?
C104 C103 C102 124.7(12) . . ?
C105 C104 C103 120.1(12) . . ?
C104 C105 C106 120.7(13) . . ?
C105 C106 C101 124.9(13) . . ?
C112 C111 C116 118.1(7) . . ?
C112 C111 C86 122.5(7) . . ?
C116 C111 C86 119.3(8) . . ?
C113 C112 C111 120.1(7) . . ?
C112 C113 C114 122.5(8) . . ?
C113 C114 C115 118.3(8) . . ?
C116 C115 C114 119.4(8) . . ?
C115 C116 C111 121.6(8) . . ?
O91 Re10 O94 109.7(3) . . ?
O91 Re10 O93 107.7(2) . . ?
O94 Re10 O93 109.8(3) . . ?
O91 Re10 O92 109.7(3) . . ?
O94 Re10 O92 109.7(2) . . ?
O93 Re10 O92 110.1(2) . . ?
O99 Re11 O102 110.0(3) . . ?
O99 Re11 O101 110.0(3) . . ?
O102 Re11 O101 108.2(3) . . ?
O99 Re11 O100 109.4(3) . . ?
O102 Re11 O100 109.0(3) . . ?
O101 Re11 O100 110.2(3) . . ?
O98 Re12 O97 109.1(3) . . ?
O98 Re12 O95 108.0(3) . . ?
O97 Re12 O95 111.8(3) . . ?
O98 Re12 O96 108.8(3) . . ?
O97 Re12 O96 108.7(3) . . ?
O95 Re12 O96 110.4(3) . . ?
C122 O121 C125 109.0(6) . . ?
O121 C122 C123 106.5(6) . . ?
C122 C123 C124 103.7(7) . . ?
C125 C124 C123 105.4(8) . . ?
C124 C125 O121 111.7(8) . . ?
C132 O131 C135 107.4(7) . . ?
O131 C132 C133 108.9(8) . . ?
C134 C133 C132 105.5(10) . . ?
C133 C134 C135 103.9(9) . . ?
O131 C135 C134 106.9(8) . . ?
C142 O141 C145 109.9(6) . . ?
O141 C142 C143 106.5(6) . . ?
C144 C143 C142 101.9(7) . . ?
C143 C144 C145 102.9(7) . . ?
O141 C145 C144 105.1(6) . . ?
C202 C201 O205 101.0(10) . . ?
C201 C202 C203 111.2(11) . . ?
C204 C203 C202 111.8(12) . . ?
C203 C204 O205 100.5(11) . . ?
C204 O205 C201 112.4(10) . . ?

loop_
_geom_bond_atom_site_label_1
_geom_bond_atom_site_label_2
_geom_bond_distance
_geom_bond_site_symmetry_2
_geom_bond_publ_flag
Re1 O20 1.691(5) . ?
Re1 O10 1.691(4) . ?
Re1 O30 1.702(5) . ?
Re1 N1 2.251(5) . ?
Re1 N2 2.265(5) . ?
Re1 N3 2.280(4) . ?
N1 C3 1.490(7) . ?
N1 C1 1.491(8) . ?
N1 C4 1.494(8) . ?
N2 C1 1.466(8) . ?
N2 C2 1.475(7) . ?
N2 C6 1.500(8) . ?
N3 C3 1.455(7) . ?
N3 C2 1.470(7) . ?
N3 C5 1.490(7) . ?
C4 C11 1.514(9) . ?
C5 C31 1.523(8) . ?
C6 C21 1.511(8) . ?
C11 C12 1.376(10) . ?
C11 C16 1.377(9) . ?
C12 C13 1.381(9) . ?
C13 C14 1.355(10) . ?
C14 C15 1.351(10) . ?
C15 C16 1.417(9) . ?
C21 C26 1.386(9) . ?
C21 C22 1.388(9) . ?
C22 C23 1.369(10) . ?
C23 C24 1.360(11) . ?
C24 C25 1.352(11) . ?
C25 C26 1.398(9) . ?
C31 C32 1.381(9) . ?
C31 C36 1.390(9) . ?
C32 C33 1.394(8) . ?
C33 C34 1.361(9) . ?
C34 C35 1.354(10) . ?
C35 C36 1.371(9) . ?
Re2 O50 1.694(5) . ?
Re2 O40 1.704(5) . ?
Re2 O60 1.707(4) . ?
Re2 N6 2.253(5) . ?
Re2 N4 2.258(5) . ?
Re2 N5 2.275(5) . ?
N4 C43 1.455(7) . ?
N4 C41 1.487(8) . ?
N4 C46 1.509(7) . ?
N5 C42 1.478(7) . ?
N5 C44 1.486(7) . ?
N5 C41 1.494(7) . ?
N6 C43 1.481(7) . ?
N6 C42 1.503(8) . ?
N6 C45 1.508(8) . ?
C44 C51 1.493(9) . ?
C45 C61 1.510(9) . ?
C46 C71 1.528(9) . ?
C51 C52 1.360(9) . ?
C51 C56 1.380(9) . ?
C52 C53 1.368(10) . ?
C53 C54 1.359(10) . ?
C54 C55 1.389(10) . ?
C55 C56 1.371(10) . ?
C61 C66 1.346(9) . ?
C61 C62 1.381(9) . ?
C62 C63 1.384(9) . ?
C63 C64 1.359(9) . ?
C64 C65 1.378(9) . ?
C65 C66 1.393(10) . ?
C71 C76 1.357(10) . ?
C71 C72 1.396(10) . ?
C72 C73 1.379(10) . ?
C73 C74 1.388(10) . ?
C74 C75 1.374(10) . ?
C75 C76 1.374(9) . ?
Re3 O80 1.674(5) . ?
Re3 O70 1.712(4) . ?
Re3 O90 1.714(5) . ?
Re3 N7 2.256(5) . ?
Re3 N8 2.262(6) . ?
Re3 N9 2.272(5) . ?
N7 C84 1.483(7) . ?
N7 C83 1.484(7) . ?
N7 C81 1.489(8) . ?
N8 C82 1.469(8) . ?
N8 C85 1.479(9) . ?
N8 C81 1.497(8) . ?
N9 C82 1.459(8) . ?
N9 C86 1.475(7) . ?
N9 C83 1.490(8) . ?
C84 C91 1.476(9) . ?
C85 C101 1.618(15) . ?
C86 C111 1.490(9) . ?
C91 C96 1.363(10) . ?
C91 C92 1.390(10) . ?
C92 C93 1.392(11) . ?
C93 C94 1.350(13) . ?
C94 C95 1.395(16) . ?
C95 C96 1.391(14) . ?
C101 C102 1.415(13) . ?
C101 C106 1.464(14) . ?
C102 C103 1.515(13) . ?
C103 C104 1.344(14) . ?
C104 C105 1.314(12) . ?
C105 C106 1.317(12) . ?
C111 C112 1.372(10) . ?
C111 C116 1.398(9) . ?
C112 C113 1.354(9) . ?
C113 C114 1.374(9) . ?
C114 C115 1.389(10) . ?
C115 C116 1.365(9) . ?
Re10 O91 1.676(5) . ?
Re10 O94 1.700(5) . ?
Re10 O93 1.707(4) . ?
Re10 O92 1.718(5) . ?
Re11 O99 1.689(5) . ?
Re11 O102 1.690(5) . ?
Re11 O101 1.704(4) . ?
Re11 O100 1.705(5) . ?
O95 Re12 1.689(5) . ?
O96 Re12 1.694(5) . ?
O97 Re12 1.671(5) . ?
O98 Re12 1.666(6) . ?
O121 C122 1.389(8) . ?
O121 C125 1.392(9) . ?
C122 C123 1.495(9) . ?
C123 C124 1.497(10) . ?
C124 C125 1.372(10) . ?
O131 C132 1.354(10) . ?
O131 C135 1.407(9) . ?
C132 C133 1.435(12) . ?
C133 C134 1.395(12) . ?
C134 C135 1.455(11) . ?
O141 C142 1.399(8) . ?
O141 C145 1.424(8) . ?
C142 C143 1.496(9) . ?
C143 C144 1.477(9) . ?
C144 C145 1.533(9) . ?
C201 C202 1.373(12) . ?
C201 O205 1.528(11) . ?
C202 C203 1.462(11) . ?
C203 C204 1.395(13) . ?
C204 O205 1.499(11) . ?

loop_
_geom_torsion_atom_site_label_1
_geom_torsion_atom_site_label_2
_geom_torsion_atom_site_label_3
_geom_torsion_atom_site_label_4
_geom_torsion
_geom_torsion_site_symmetry_1
_geom_torsion_site_symmetry_2
_geom_torsion_site_symmetry_3
_geom_torsion_site_symmetry_4
_geom_torsion_publ_flag
O20 Re1 N1 C3 -74.1(4) . . . . ?
O10 Re1 N1 C3 178.4(4) . . . . ?
O30 Re1 N1 C3 49.4(5) . . . . ?
N2 Re1 N1 C3 89.1(4) . . . . ?
N3 Re1 N1 C3 19.2(3) . . . . ?
O20 Re1 N1 C1 177.2(3) . . . . ?
O10 Re1 N1 C1 69.6(3) . . . . ?
O30 Re1 N1 C1 -59.4(5) . . . . ?
N2 Re1 N1 C1 -19.7(3) . . . . ?
N3 Re1 N1 C1 -89.6(4) . . . . ?
O20 Re1 N1 C4 53.6(5) . . . . ?
O10 Re1 N1 C4 -54.0(5) . . . . ?
O30 Re1 N1 C4 177.0(5) . . . . ?
N2 Re1 N1 C4 -143.3(6) . . . . ?
N3 Re1 N1 C4 146.8(6) . . . . ?
O20 Re1 N2 C1 51.2(5) . . . . ?
O10 Re1 N2 C1 -71.9(4) . . . . ?
O30 Re1 N2 C1 179.7(3) . . . . ?
N1 Re1 N2 C1 20.0(3) . . . . ?
N3 Re1 N2 C1 90.4(4) . . . . ?
O20 Re1 N2 C2 -58.5(5) . . . . ?
O10 Re1 N2 C2 178.4(4) . . . . ?
O30 Re1 N2 C2 70.0(4) . . . . ?
N1 Re1 N2 C2 -89.7(4) . . . . ?
N3 Re1 N2 C2 -19.3(4) . . . . ?
O20 Re1 N2 C6 174.7(5) . . . . ?
O10 Re1 N2 C6 51.6(5) . . . . ?
O30 Re1 N2 C6 -56.8(5) . . . . ?
N1 Re1 N2 C6 143.5(6) . . . . ?
N3 Re1 N2 C6 -146.2(6) . . . . ?
O20 Re1 N3 C3 68.0(4) . . . . ?
O10 Re1 N3 C3 -58.6(6) . . . . ?
O30 Re1 N3 C3 176.2(4) . . . . ?
N1 Re1 N3 C3 -19.6(4) . . . . ?
N2 Re1 N3 C3 -91.3(4) . . . . ?
O20 Re1 N3 C2 178.7(4) . . . . ?
O10 Re1 N3 C2 52.1(6) . . . . ?
O30 Re1 N3 C2 -73.1(4) . . . . ?
N1 Re1 N3 C2 91.0(4) . . . . ?
N2 Re1 N3 C2 19.4(3) . . . . ?
O20 Re1 N3 C5 -56.2(5) . . . . ?
O10 Re1 N3 C5 177.3(5) . . . . ?
O30 Re1 N3 C5 52.1(5) . . . . ?
N1 Re1 N3 C5 -143.8(6) . . . . ?
N2 Re1 N3 C5 144.6(6) . . . . ?
C2 N2 C1 N1 69.7(5) . . . . ?
C6 N2 C1 N1 -159.8(5) . . . . ?
Re1 N2 C1 N1 -27.5(4) . . . . ?
C3 N1 C1 N2 -69.0(6) . . . . ?
C4 N1 C1 N2 159.0(5) . . . . ?
Re1 N1 C1 N2 27.6(4) . . . . ?
C3 N3 C2 N2 70.4(5) . . . . ?
C5 N3 C2 N2 -157.0(5) . . . . ?
Re1 N3 C2 N2 -26.6(4) . . . . ?
C1 N2 C2 N3 -69.4(6) . . . . ?
C6 N2 C2 N3 161.0(5) . . . . ?
Re1 N2 C2 N3 26.8(5) . . . . ?
C2 N3 C3 N1 -70.5(5) . . . . ?
C5 N3 C3 N1 156.6(5) . . . . ?
Re1 N3 C3 N1 26.6(4) . . . . ?
C1 N1 C3 N3 68.8(6) . . . . ?
C4 N1 C3 N3 -160.4(5) . . . . ?
Re1 N1 C3 N3 -27.0(5) . . . . ?
C3 N1 C4 C11 -73.7(8) . . . . ?
C1 N1 C4 C11 54.1(8) . . . . ?
Re1 N1 C4 C11 168.2(5) . . . . ?
C3 N3 C5 C31 69.7(8) . . . . ?
C2 N3 C5 C31 -60.6(8) . . . . ?
Re1 N3 C5 C31 -175.9(5) . . . . ?
C1 N2 C6 C21 -66.1(7) . . . . ?
C2 N2 C6 C21 61.2(8) . . . . ?
Re1 N2 C6 C21 179.4(4) . . . . ?
N1 C4 C11 C12 -96.0(8) . . . . ?
N1 C4 C11 C16 85.5(9) . . . . ?
C16 C11 C12 C13 -1.2(11) . . . . ?
C4 C11 C12 C13 -179.8(6) . . . . ?
C11 C12 C13 C14 0.4(12) . . . . ?
C12 C13 C14 C15 1.7(12) . . . . ?
C13 C14 C15 C16 -2.8(12) . . . . ?
C12 C11 C16 C15 0.1(11) . . . . ?
C4 C11 C16 C15 178.6(6) . . . . ?
C14 C15 C16 C11 1.9(11) . . . . ?
N2 C6 C21 C26 -97.1(8) . . . . ?
N2 C6 C21 C22 80.4(8) . . . . ?
C26 C21 C22 C23 2.6(11) . . . . ?
C6 C21 C22 C23 -175.0(7) . . . . ?
C21 C22 C23 C24 -0.8(13) . . . . ?
C22 C23 C24 C25 -1.4(14) . . . . ?
C23 C24 C25 C26 1.6(14) . . . . ?
C22 C21 C26 C25 -2.4(11) . . . . ?
C6 C21 C26 C25 175.2(6) . . . . ?
C24 C25 C26 C21 0.3(12) . . . . ?
N3 C5 C31 C32 -82.0(8) . . . . ?
N3 C5 C31 C36 100.0(8) . . . . ?
C36 C31 C32 C33 -0.5(10) . . . . ?
C5 C31 C32 C33 -178.7(6) . . . . ?
C31 C32 C33 C34 2.0(11) . . . . ?
C32 C33 C34 C35 -1.0(12) . . . . ?
C33 C34 C35 C36 -1.5(12) . . . . ?
C34 C35 C36 C31 3.0(12) . . . . ?
C32 C31 C36 C35 -1.9(11) . . . . ?
C5 C31 C36 C35 176.2(7) . . . . ?
O50 Re2 N4 C43 71.5(4) . . . . ?
O40 Re2 N4 C43 179.5(4) . . . . ?
O60 Re2 N4 C43 -52.1(6) . . . . ?
N6 Re2 N4 C43 -20.0(4) . . . . ?
N5 Re2 N4 C43 -91.1(4) . . . . ?
O50 Re2 N4 C41 -176.8(4) . . . . ?
O40 Re2 N4 C41 -68.9(4) . . . . ?
O60 Re2 N4 C41 59.6(5) . . . . ?
N6 Re2 N4 C41 91.7(4) . . . . ?
N5 Re2 N4 C41 20.6(3) . . . . ?
O50 Re2 N4 C46 -53.9(6) . . . . ?
O40 Re2 N4 C46 54.0(6) . . . . ?
O60 Re2 N4 C46 -177.5(5) . . . . ?
N6 Re2 N4 C46 -145.4(6) . . . . ?
N5 Re2 N4 C46 143.5(6) . . . . ?
O50 Re2 N5 C42 56.0(5) . . . . ?
O40 Re2 N5 C42 -178.1(3) . . . . ?
O60 Re2 N5 C42 -69.5(3) . . . . ?
N6 Re2 N5 C42 19.5(3) . . . . ?
N4 Re2 N5 C42 89.0(3) . . . . ?
O50 Re2 N5 C44 -178.2(4) . . . . ?
O40 Re2 N5 C44 -52.3(5) . . . . ?
O60 Re2 N5 C44 56.3(5) . . . . ?
N6 Re2 N5 C44 145.3(5) . . . . ?
N4 Re2 N5 C44 -145.2(5) . . . . ?
O50 Re2 N5 C41 -53.5(5) . . . . ?
O40 Re2 N5 C41 72.3(4) . . . . ?
O60 Re2 N5 C41 -179.0(4) . . . . ?
N6 Re2 N5 C41 -90.0(4) . . . . ?
N4 Re2 N5 C41 -20.5(3) . . . . ?
O50 Re2 N6 C43 -70.1(4) . . . . ?
O40 Re2 N6 C43 57.0(6) . . . . ?
O60 Re2 N6 C43 -178.5(4) . . . . ?
N4 Re2 N6 C43 19.6(4) . . . . ?
N5 Re2 N6 C43 90.9(4) . . . . ?
O50 Re2 N6 C42 179.8(3) . . . . ?
O40 Re2 N6 C42 -53.1(5) . . . . ?
O60 Re2 N6 C42 71.4(3) . . . . ?
N4 Re2 N6 C42 -90.5(4) . . . . ?
N5 Re2 N6 C42 -19.2(3) . . . . ?
O50 Re2 N6 C45 56.5(5) . . . . ?
O40 Re2 N6 C45 -176.4(4) . . . . ?
O60 Re2 N6 C45 -51.9(5) . . . . ?
N4 Re2 N6 C45 146.1(6) . . . . ?
N5 Re2 N6 C45 -142.6(5) . . . . ?
C43 N4 C41 N5 69.9(6) . . . . ?
C46 N4 C41 N5 -157.4(5) . . . . ?
Re2 N4 C41 N5 -28.4(4) . . . . ?
C42 N5 C41 N4 -68.5(6) . . . . ?
C44 N5 C41 N4 158.8(5) . . . . ?
Re2 N5 C41 N4 28.1(4) . . . . ?
C44 N5 C42 N6 -157.9(5) . . . . ?
C41 N5 C42 N6 69.4(6) . . . . ?
Re2 N5 C42 N6 -26.3(4) . . . . ?
C43 N6 C42 N5 -71.0(6) . . . . ?
C45 N6 C42 N5 158.6(5) . . . . ?
Re2 N6 C42 N5 26.6(4) . . . . ?
C41 N4 C43 N6 -70.3(6) . . . . ?
C46 N4 C43 N6 157.5(5) . . . . ?
Re2 N4 C43 N6 27.0(5) . . . . ?
C42 N6 C43 N4 70.4(6) . . . . ?
C45 N6 C43 N4 -160.3(5) . . . . ?
Re2 N6 C43 N4 -27.0(5) . . . . ?
C42 N5 C44 C51 -67.3(7) . . . . ?
C41 N5 C44 C51 62.2(7) . . . . ?
Re2 N5 C44 C51 176.5(4) . . . . ?
C43 N6 C45 C61 -70.5(7) . . . . ?
C42 N6 C45 C61 56.8(7) . . . . ?
Re2 N6 C45 C61 171.9(4) . . . . ?
C43 N4 C46 C71 66.7(8) . . . . ?
C41 N4 C46 C71 -63.9(8) . . . . ?
Re2 N4 C46 C71 -177.1(5) . . . . ?
N5 C44 C51 C52 -87.9(8) . . . . ?
N5 C44 C51 C56 92.4(8) . . . . ?
C56 C51 C52 C53 -2.6(11) . . . . ?
C44 C51 C52 C53 177.8(7) . . . . ?
C51 C52 C53 C54 -0.4(13) . . . . ?
C52 C53 C54 C55 2.5(14) . . . . ?
C53 C54 C55 C56 -1.5(13) . . . . ?
C54 C55 C56 C51 -1.5(13) . . . . ?
C52 C51 C56 C55 3.5(11) . . . . ?
C44 C51 C56 C55 -176.8(7) . . . . ?
N6 C45 C61 C66 77.6(9) . . . . ?
N6 C45 C61 C62 -100.8(7) . . . . ?
C66 C61 C62 C63 -1.6(12) . . . . ?
C45 C61 C62 C63 176.9(7) . . . . ?
C61 C62 C63 C64 -0.3(12) . . . . ?
C62 C63 C64 C65 1.2(12) . . . . ?
C63 C64 C65 C66 -0.2(12) . . . . ?
C62 C61 C66 C65 2.8(12) . . . . ?
C45 C61 C66 C65 -175.7(7) . . . . ?
C64 C65 C66 C61 -1.9(12) . . . . ?
N4 C46 C71 C76 -93.6(8) . . . . ?
N4 C46 C71 C72 89.8(8) . . . . ?
C76 C71 C72 C73 0.8(11) . . . . ?
C46 C71 C72 C73 177.6(6) . . . . ?
C71 C72 C73 C74 -1.9(12) . . . . ?
C72 C73 C74 C75 2.6(12) . . . . ?
C73 C74 C75 C76 -2.2(12) . . . . ?
C72 C71 C76 C75 -0.5(11) . . . . ?
C46 C71 C76 C75 -177.1(6) . . . . ?
C74 C75 C76 C71 1.2(12) . . . . ?
O80 Re3 N7 C84 52.7(5) . . . . ?
O70 Re3 N7 C84 -55.7(5) . . . . ?
O90 Re3 N7 C84 178.0(5) . . . . ?
N8 Re3 N7 C84 145.8(6) . . . . ?
N9 Re3 N7 C84 -144.9(6) . . . . ?
O80 Re3 N7 C83 178.5(4) . . . . ?
O70 Re3 N7 C83 70.2(4) . . . . ?
O90 Re3 N7 C83 -56.2(6) . . . . ?
N8 Re3 N7 C83 -88.4(4) . . . . ?
N9 Re3 N7 C83 -19.1(4) . . . . ?
O80 Re3 N7 C81 -73.0(4) . . . . ?
O70 Re3 N7 C81 178.6(4) . . . . ?
O90 Re3 N7 C81 52.3(6) . . . . ?
N8 Re3 N7 C81 20.0(4) . . . . ?
N9 Re3 N7 C81 89.4(4) . . . . ?
O80 Re3 N8 C82 179.5(4) . . . . ?
O70 Re3 N8 C82 51.6(6) . . . . ?
O90 Re3 N8 C82 -71.7(4) . . . . ?
N7 Re3 N8 C82 91.1(4) . . . . ?
N9 Re3 N8 C82 20.0(4) . . . . ?
O80 Re3 N8 C85 -57.2(6) . . . . ?
O70 Re3 N8 C85 174.9(5) . . . . ?
O90 Re3 N8 C85 51.6(6) . . . . ?
N7 Re3 N8 C85 -145.6(7) . . . . ?
N9 Re3 N8 C85 143.3(7) . . . . ?
O80 Re3 N8 C81 68.5(4) . . . . ?
O70 Re3 N8 C81 -59.4(6) . . . . ?
O90 Re3 N8 C81 177.3(4) . . . . ?
N7 Re3 N8 C81 -19.9(4) . . . . ?
N9 Re3 N8 C81 -91.0(4) . . . . ?
O80 Re3 N9 C82 -58.8(6) . . . . ?
O70 Re3 N9 C82 177.4(4) . . . . ?
O90 Re3 N9 C82 69.0(4) . . . . ?
N7 Re3 N9 C82 -91.4(4) . . . . ?
N8 Re3 N9 C82 -20.1(4) . . . . ?
O80 Re3 N9 C86 176.4(5) . . . . ?
O70 Re3 N9 C86 52.6(6) . . . . ?
O90 Re3 N9 C86 -55.9(6) . . . . ?
N7 Re3 N9 C86 143.7(6) . . . . ?
N8 Re3 N9 C86 -145.0(6) . . . . ?
O80 Re3 N9 C83 51.6(6) . . . . ?
O70 Re3 N9 C83 -72.2(4) . . . . ?
O90 Re3 N9 C83 179.4(4) . . . . ?
N7 Re3 N9 C83 19.0(4) . . . . ?
N8 Re3 N9 C83 90.3(4) . . . . ?
C84 N7 C81 N8 -157.6(5) . . . . ?
C83 N7 C81 N8 70.7(6) . . . . ?
Re3 N7 C81 N8 -27.2(5) . . . . ?
C82 N8 C81 N7 -70.5(6) . . . . ?
C85 N8 C81 N7 157.9(6) . . . . ?
Re3 N8 C81 N7 27.1(5) . . . . ?
C86 N9 C82 N8 162.9(5) . . . . ?
C83 N9 C82 N8 -69.6(6) . . . . ?
Re3 N9 C82 N8 27.6(5) . . . . ?
C85 N8 C82 N9 -157.8(6) . . . . ?
C81 N8 C82 N9 69.5(7) . . . . ?
Re3 N8 C82 N9 -27.7(5) . . . . ?
C84 N7 C83 N9 156.7(5) . . . . ?
C81 N7 C83 N9 -71.5(6) . . . . ?
Re3 N7 C83 N9 26.1(5) . . . . ?
C82 N9 C83 N7 71.5(6) . . . . ?
C86 N9 C83 N7 -161.0(5) . . . . ?
Re3 N9 C83 N7 -25.9(5) . . . . ?
C83 N7 C84 C91 56.9(8) . . . . ?
C81 N7 C84 C91 -70.9(8) . . . . ?
Re3 N7 C84 C91 173.2(5) . . . . ?
C82 N8 C85 C101 -46.4(9) . . . . ?
C81 N8 C85 C101 83.5(8) . . . . ?
Re3 N8 C85 C101 -160.8(5) . . . . ?
C82 N9 C86 C111 58.2(9) . . . . ?
C83 N9 C86 C111 -67.4(8) . . . . ?
Re3 N9 C86 C111 175.6(5) . . . . ?
N7 C84 C91 C96 82.8(8) . . . . ?
N7 C84 C91 C92 -96.6(8) . . . . ?
C96 C91 C92 C93 0.5(12) . . . . ?
C84 C91 C92 C93 -180.0(7) . . . . ?
C91 C92 C93 C94 -0.4(13) . . . . ?
C92 C93 C94 C95 -0.4(16) . . . . ?
C93 C94 C95 C96 0.9(18) . . . . ?
C92 C91 C96 C95 0.0(12) . . . . ?
C84 C91 C96 C95 -179.4(8) . . . . ?
C94 C95 C96 C91 -0.7(15) . . . . ?
N8 C85 C101 C102 -84.3(10) . . . . ?
N8 C85 C101 C106 103.0(10) . . . . ?
C106 C101 C102 C103 -2.3(14) . . . . ?
C85 C101 C102 C103 -175.6(8) . . . . ?
C101 C102 C103 C104 4.1(16) . . . . ?
C102 C103 C104 C105 -2.8(18) . . . . ?
C103 C104 C105 C106 -0.4(18) . . . . ?
C104 C105 C106 C101 2.0(19) . . . . ?
C102 C101 C106 C105 -0.4(17) . . . . ?
C85 C101 C106 C105 172.3(10) . . . . ?
N9 C86 C111 C112 89.0(9) . . . . ?
N9 C86 C111 C116 -87.4(8) . . . . ?
C116 C111 C112 C113 -2.3(11) . . . . ?
C86 C111 C112 C113 -178.7(6) . . . . ?
C111 C112 C113 C114 1.8(11) . . . . ?
C112 C113 C114 C115 -1.1(11) . . . . ?
C113 C114 C115 C116 1.0(11) . . . . ?
C114 C115 C116 C111 -1.6(11) . . . . ?
C112 C111 C116 C115 2.2(11) . . . . ?
C86 C111 C116 C115 178.7(6) . . . . ?
C125 O121 C122 C123 10.5(11) . . . . ?
O121 C122 C123 C124 -17.8(10) . . . . ?
C122 C123 C124 C125 18.7(12) . . . . ?
C123 C124 C125 O121 -13.3(13) . . . . ?
C122 O121 C125 C124 1.9(13) . . . . ?
C135 O131 C132 C133 6.0(15) . . . . ?
O131 C132 C133 C134 -21.6(17) . . . . ?
C132 C133 C134 C135 27.2(15) . . . . ?
C132 O131 C135 C134 11.1(13) . . . . ?
C133 C134 C135 O131 -24.1(13) . . . . ?
C145 O141 C142 C143 18.8(10) . . . . ?
O141 C142 C143 C144 -34.4(9) . . . . ?
C142 C143 C144 C145 35.6(9) . . . . ?
C142 O141 C145 C144 4.2(10) . . . . ?
C143 C144 C145 O141 -25.5(9) . . . . ?
O205 C201 C202 C203 14.2(18) . . . . ?
C201 C202 C203 C204 -20(2) . . . . ?
C202 C203 C204 O205 13.7(16) . . . . ?
C203 C204 O205 C201 -4.9(16) . . . . ?
C202 C201 O205 C204 -5.9(17) . . . . ?
